data_1553895
loop_
_publ_author_name
'Zhang, Qianqian'
'Song, Chuanjun'
'Huang, He'
'Zhang, Kun'
'Chang, Junbiao'

_publ_section_title
;
 Cesium carbonate promoted cascade reaction involving DMF as a reactant
 for the synthesis of dihydropyrrolizino[3,2-b]indol-10-ones
;
_journal_issue 1
_journal_name_full 'Organic Chemistry Frontiers'
_journal_page_first 80
_journal_paper_doi 10.1039/C7QO00771J
_journal_volume 5
_journal_year 2018
_chemical_formula_sum 'C21 H17 Br N2 O'
_chemical_formula_weight 196.64
_chemical_name_systematic 9b-(2-bromobenzyl)-5-methyl-5,9b-dihydropyrrolizino[3,2-b]indol-10(4aH)-one
_space_group_IT_number 14
_space_group_name_Hall '-P 2yn'
_space_group_name_H-M_alt 'P 1 21/n 1'
_symmetry_cell_setting monoclinic
_atom_sites_solution_hydrogens geom
_atom_sites_solution_primary direct
_atom_sites_solution_secondary difmap
_audit_block_doi 10.5517/ccdc.csd.cc1ntgzx
_audit_creation_method SHELXL-97
_audit_update_record
;
2017-04-13 deposited with the CCDC.
2017-09-22 downloaded from the CCDC.
;
_cell_angle_alpha 90.00
_cell_angle_beta 91.02(3)
_cell_angle_gamma 90.00
_cell_formula_units_Z 8
_cell_length_a 8.7889(18)
_cell_length_b 8.9182(18)
_cell_length_c 22.444(5)
_cell_measurement_reflns_used 3402
_cell_measurement_temperature 293(2)
_cell_measurement_theta_max 27.9404
_cell_measurement_theta_min 2.4574
_cell_volume 1758.9(6)
_computing_structure_refinement 'SHELXL-97 (Sheldrick, 1997)'
_computing_structure_solution 'SHELXS-97 (Sheldrick, 1990)'
_diffrn_measured_fraction_theta_full 0.976
_diffrn_measured_fraction_theta_max 0.976
_diffrn_measurement_device_type Multi-scan
_diffrn_measurement_method dtprofit.ref
_diffrn_radiation_monochromator graphite
_diffrn_radiation_source 'fine-focus sealed tube'
_diffrn_radiation_type MoK\a
_diffrn_radiation_wavelength 0.71073
_diffrn_reflns_av_R_equivalents 0.0557
_diffrn_reflns_av_sigmaI/netI 0.0505
_diffrn_reflns_limit_h_max 11
_diffrn_reflns_limit_h_min -11
_diffrn_reflns_limit_k_max 11
_diffrn_reflns_limit_k_min -11
_diffrn_reflns_limit_l_max 29
_diffrn_reflns_limit_l_min -27
_diffrn_reflns_number 20845
_diffrn_reflns_theta_full 28.02
_diffrn_reflns_theta_max 28.02
_diffrn_reflns_theta_min 2.46
_exptl_absorpt_coefficient_mu 2.348
_exptl_crystal_colour colorless
_exptl_crystal_density_diffrn 1.485
_exptl_crystal_density_method 'not measured'
_exptl_crystal_F_000 800
_exptl_crystal_recrystallization_method 'Re-crystallisation from solvent: Dichloromethane / hexane'
_refine_diff_density_max 0.591
_refine_diff_density_min -0.711
_refine_diff_density_rms 0.123
_refine_ls_extinction_method none
_refine_ls_goodness_of_fit_ref 1.095
_refine_ls_hydrogen_treatment mixed
_refine_ls_matrix_type full
_refine_ls_number_parameters 227
_refine_ls_number_reflns 4152
_refine_ls_number_restraints 0
_refine_ls_restrained_S_all 1.095
_refine_ls_R_factor_all 0.1190
_refine_ls_R_factor_gt 0.0742
_refine_ls_shift/su_max 0.000
_refine_ls_shift/su_mean 0.000
_refine_ls_structure_factor_coef Fsqd
_refine_ls_weighting_details 'calc w=1/[\s^2^(Fo^2^)+(0.1483P)^2^+0.0000P] where P=(Fo^2^+2Fc^2^)/3'
_refine_ls_weighting_scheme calc
_refine_ls_wR_factor_gt 0.2136
_refine_ls_wR_factor_ref 0.2675
_reflns_number_gt 2752
_reflns_number_total 4152
_reflns_threshold_expression >2sigma(I)
_cod_data_source_file c7qo00771j2.cif
_cod_data_source_block a
_cod_database_code 1553895

loop_
_symmetry_equiv_pos_as_xyz
'x, y, z'
'-x+1/2, y+1/2, -z+1/2'
'-x, -y, -z'
'x-1/2, -y-1/2, z-1/2'

loop_
_atom_site_label
_atom_site_type_symbol
_atom_site_fract_x
_atom_site_fract_y
_atom_site_fract_z
_atom_site_U_iso_or_equiv
_atom_site_adp_type
_atom_site_occupancy
_atom_site_symmetry_multiplicity
_atom_site_calc_flag
_atom_site_refinement_flags
Br1 Br 0.41630(8) 1.12294(7) 0.10020(3) 0.0717(3) Uani 1 1 d .
O1 O 0.6074(4) 0.4762(4) 0.07638(14) 0.0482(8) Uani 1 1 d .
N1 N 0.2794(5) 0.7463(5) 0.19323(17) 0.0479(10) Uani 1 1 d .
N2 N 0.5261(4) 0.6305(4) 0.21381(18) 0.0402(9) Uani 1 1 d .
C1 C 0.1968(5) 0.6476(5) 0.1578(2) 0.0403(10) Uani 1 1 d .
C2 C 0.0483(6) 0.5970(6) 0.1626(3) 0.0554(13) Uani 1 1 d .
H2 H -0.0121 0.6277 0.1939 0.067 Uiso 1 1 calc R
C3 C -0.0074(6) 0.5000(7) 0.1197(3) 0.0611(14) Uani 1 1 d .
H3 H -0.1062 0.4639 0.1229 0.073 Uiso 1 1 calc R
C4 C 0.0780(6) 0.4546(7) 0.0722(3) 0.0594(14) Uani 1 1 d .
H4 H 0.0361 0.3913 0.0433 0.071 Uiso 1 1 calc R
C5 C 0.2260(6) 0.5036(6) 0.0676(2) 0.0498(11) Uani 1 1 d .
H5 H 0.2853 0.4718 0.0361 0.060 Uiso 1 1 calc R
C6 C 0.2855(5) 0.5995(5) 0.1098(2) 0.0380(9) Uani 1 1 d .
C7 C 0.4382(5) 0.7408(5) 0.17836(19) 0.0411(10) Uani 1 1 d .
H7 H 0.4854 0.8403 0.1794 0.049 Uiso 1 1 calc R
C8 C 0.4401(5) 0.6701(5) 0.11451(19) 0.0392(10) Uani 1 1 d .
C9 C 0.5582(5) 0.5440(5) 0.11837(19) 0.0384(9) Uani 1 1 d .
C10 C 0.5927(5) 0.5200(5) 0.18127(19) 0.0417(10) Uani 1 1 d .
C11 C 0.6727(6) 0.4259(7) 0.2192(2) 0.0540(12) Uani 1 1 d .
H11 H 0.7291 0.3420 0.2087 0.065 Uiso 1 1 calc R
C12 C 0.6514(6) 0.4829(7) 0.2769(2) 0.0586(13) Uani 1 1 d .
H12 H 0.6913 0.4426 0.3120 0.070 Uiso 1 1 calc R
C13 C 0.5613(6) 0.6085(6) 0.2723(2) 0.0498(12) Uani 1 1 d .
H13 H 0.5300 0.6680 0.3037 0.060 Uiso 1 1 calc R
C14 C 0.2285(7) 0.8006(9) 0.2494(3) 0.0762(18) Uani 1 1 d .
H14A H 0.1250 0.8340 0.2454 0.114 Uiso 1 1 calc R
H14B H 0.2917 0.8827 0.2622 0.114 Uiso 1 1 calc R
H14C H 0.2346 0.7214 0.2784 0.114 Uiso 1 1 calc R
C15 C 0.4684(5) 0.7785(5) 0.06297(19) 0.0415(10) Uani 1 1 d .
H15A H 0.4755 0.7202 0.0266 0.050 Uiso 1 1 calc R
H15B H 0.3803 0.8432 0.0586 0.050 Uiso 1 1 calc R
C16 C 0.6067(6) 0.8753(5) 0.0681(2) 0.0429(10) Uani 1 1 d .
C17 C 0.7497(6) 0.8162(6) 0.0573(2) 0.0516(12) Uani 1 1 d .
H17 H 0.7579 0.7148 0.0483 0.062 Uiso 1 1 calc R
C18 C 0.8804(7) 0.9023(7) 0.0595(3) 0.0604(14) Uani 1 1 d .
H18 H 0.9749 0.8578 0.0543 0.072 Uiso 1 1 calc R
C19 C 0.8702(7) 1.0554(7) 0.0694(3) 0.0636(14) Uani 1 1 d .
H19 H 0.9572 1.1145 0.0683 0.076 Uiso 1 1 calc R
C20 C 0.7335(8) 1.1191(6) 0.0807(2) 0.0598(15) Uani 1 1 d .
H20 H 0.7265 1.2214 0.0881 0.072 Uiso 1 1 calc R
C21 C 0.6024(6) 1.0284(6) 0.0810(2) 0.0523(12) Uani 1 1 d .

loop_
_atom_site_aniso_label
_atom_site_aniso_U_11
_atom_site_aniso_U_22
_atom_site_aniso_U_33
_atom_site_aniso_U_23
_atom_site_aniso_U_13
_atom_site_aniso_U_12
Br1 0.0853(6) 0.0528(4) 0.0775(5) 0.0018(3) 0.0157(4) 0.0143(3)
O1 0.0583(19) 0.0403(17) 0.0464(18) -0.0070(14) 0.0098(15) -0.0007(14)
N1 0.046(2) 0.053(2) 0.045(2) -0.0108(18) 0.0114(17) 0.0042(17)
N2 0.0361(19) 0.042(2) 0.042(2) -0.0012(15) -0.0033(16) -0.0051(15)
C1 0.036(2) 0.043(2) 0.042(2) 0.0040(18) 0.0010(19) 0.0047(17)
C2 0.039(3) 0.070(3) 0.057(3) 0.007(2) 0.006(2) 0.006(2)
C3 0.038(2) 0.066(3) 0.078(4) 0.013(3) -0.008(3) -0.002(2)
C4 0.048(3) 0.059(3) 0.071(3) -0.001(3) -0.016(3) -0.015(2)
C5 0.050(3) 0.051(3) 0.048(3) -0.001(2) -0.006(2) -0.010(2)
C6 0.036(2) 0.041(2) 0.038(2) 0.0039(17) 0.0054(18) -0.0022(17)
C7 0.045(2) 0.038(2) 0.040(2) -0.0010(17) 0.0003(19) 0.0000(18)
C8 0.040(2) 0.039(2) 0.039(2) 0.0014(18) -0.0006(18) -0.0019(18)
C9 0.035(2) 0.037(2) 0.043(2) -0.0038(18) 0.0049(18) -0.0077(17)
C10 0.038(2) 0.044(2) 0.043(2) 0.0046(19) 0.0061(19) -0.0002(18)
C11 0.043(3) 0.064(3) 0.055(3) 0.014(2) 0.004(2) 0.011(2)
C12 0.061(3) 0.067(3) 0.046(3) 0.010(2) -0.012(2) 0.000(3)
C13 0.055(3) 0.063(3) 0.032(2) -0.0008(19) -0.003(2) -0.008(2)
C14 0.064(4) 0.097(5) 0.068(4) -0.031(3) 0.013(3) 0.016(3)
C15 0.048(2) 0.039(2) 0.038(2) 0.0030(17) 0.0016(19) -0.0049(19)
C16 0.059(3) 0.035(2) 0.035(2) 0.0017(16) 0.001(2) -0.0056(19)
C17 0.062(3) 0.043(3) 0.050(3) -0.004(2) 0.016(2) -0.007(2)
C18 0.059(3) 0.071(4) 0.052(3) 0.000(2) 0.013(3) -0.011(3)
C19 0.069(4) 0.055(3) 0.068(4) 0.002(3) 0.012(3) -0.021(3)
C20 0.090(4) 0.040(3) 0.049(3) 0.003(2) -0.003(3) -0.021(3)
C21 0.076(3) 0.040(2) 0.042(2) 0.0034(19) 0.005(2) -0.005(2)

loop_
_atom_type_symbol
_atom_type_description
_atom_type_scat_dispersion_real
_atom_type_scat_dispersion_imag
_atom_type_scat_source
C C 0.0033 0.0016 'International Tables Vol C Tables 4.2.6.8 and 6.1.1.4'
H H 0.0000 0.0000 'International Tables Vol C Tables 4.2.6.8 and 6.1.1.4'
N N 0.0061 0.0033 'International Tables Vol C Tables 4.2.6.8 and 6.1.1.4'
O O 0.0106 0.0060 'International Tables Vol C Tables 4.2.6.8 and 6.1.1.4'
Br Br -0.2901 2.4595 'International Tables Vol C Tables 4.2.6.8 and 6.1.1.4'

loop_
_geom_angle_atom_site_label_1
_geom_angle_atom_site_label_2
_geom_angle_atom_site_label_3
_geom_angle
C1 N1 C14 123.6(5)
C1 N1 C7 110.2(3)
C14 N1 C7 122.3(4)
C13 N2 C10 108.7(4)
C13 N2 C7 136.6(4)
C10 N2 C7 114.7(4)
N1 C1 C2 130.4(5)
N1 C1 C6 110.0(4)
C2 C1 C6 119.6(4)
C3 C2 C1 118.3(5)
C4 C3 C2 122.3(5)
C3 C4 C5 119.6(5)
C6 C5 C4 119.7(5)
C5 C6 C1 120.6(4)
C5 C6 C8 130.1(4)
C1 C6 C8 109.3(4)
N1 C7 N2 113.5(4)
N1 C7 C8 104.6(4)
N2 C7 C8 102.2(3)
C6 C8 C15 111.8(4)
C6 C8 C9 107.9(4)
C15 C8 C9 112.8(4)
C6 C8 C7 102.1(3)
C15 C8 C7 116.2(4)
C9 C8 C7 105.2(3)
O1 C9 C10 127.8(4)
O1 C9 C8 125.1(4)
C10 C9 C8 107.0(4)
N2 C10 C11 109.2(4)
N2 C10 C9 109.2(4)
C11 C10 C9 141.6(5)
C10 C11 C12 105.9(5)
C13 C12 C11 108.1(4)
N2 C13 C12 108.2(4)
C16 C15 C8 116.7(4)
C17 C16 C21 115.8(5)
C17 C16 C15 120.3(4)
C21 C16 C15 123.8(5)
C18 C17 C16 122.5(5)
C17 C18 C19 119.8(6)
C20 C19 C18 120.2(5)
C19 C20 C21 119.2(5)
C16 C21 C20 122.4(5)
C16 C21 Br1 120.5(4)
C20 C21 Br1 117.1(4)

loop_
_geom_bond_atom_site_label_1
_geom_bond_atom_site_label_2
_geom_bond_distance
Br1 C21 1.897(6)
O1 C9 1.206(5)
N1 C1 1.384(6)
N1 C14 1.430(7)
N1 C7 1.442(6)
N2 C13 1.357(6)
N2 C10 1.365(6)
N2 C7 1.474(6)
C1 C2 1.387(7)
C1 C6 1.408(6)
C2 C3 1.378(8)
C3 C4 1.375(8)
C4 C5 1.378(7)
C5 C6 1.372(6)
C6 C8 1.500(6)
C7 C8 1.566(6)
C8 C15 1.531(6)
C8 C9 1.532(6)
C9 C10 1.454(6)
C10 C11 1.379(7)
C11 C12 1.407(8)
C12 C13 1.374(8)
C15 C16 1.493(6)
C16 C17 1.388(7)
C16 C21 1.396(6)
C17 C18 1.382(8)
C18 C19 1.386(8)
C19 C20 1.356(9)
C20 C21 1.408(8)
